data_2242637
loop_
_publ_author_name
'Zainuri, Dian Alwani'
'Razak, Ibrahim Abdul'
'Arshad, Suhana'

_publ_section_title
;
 Crystal structure, spectroscopic characterization and DFT study of two
 new linear fused-ring chalcones
;
_journal_coeditor_code XU5939
_journal_issue 10
_journal_name_full 'Acta Crystallographica Section E'
_journal_page_first 1427
_journal_page_last 1432
_journal_paper_doi 10.1107/S2056989018012641
_journal_volume 74
_journal_year 2018
_chemical_formula_iupac 'C23 H15 I O'
_chemical_formula_moiety 'C23 H15 I O'
_chemical_formula_sum 'C23 H15 I O'
_chemical_formula_weight 434.25
_chemical_name_systematic
;
(<i>E</i>)-1-(Anthracen-9-yl)-3-(4-iodophenyl)prop-2-en-1-one
;
_space_group_crystal_system monoclinic
_space_group_IT_number 14
_space_group_name_Hall '-P 2ybc'
_space_group_name_H-M_alt 'P 1 21/c 1'
_symmetry_space_group_name_Hall '-P 2ybc'
_symmetry_space_group_name_H-M 'P 1 21/c 1'
_atom_sites_solution_hydrogens geom
_audit_creation_method SHELXL-2013
_cell_angle_alpha 90
_cell_angle_beta 111.3608(13)
_cell_angle_gamma 90
_cell_formula_units_Z 4
_cell_length_a 14.8004(12)
_cell_length_b 11.3095(9)
_cell_length_c 11.5139(9)
_cell_measurement_reflns_used 6699
_cell_measurement_temperature 294(2)
_cell_measurement_theta_max 27.30
_cell_measurement_theta_min 2.33
_cell_volume 1794.9(2)
_computing_cell_refinement
;
SAINT (Bruker, 2009)
;
_computing_data_collection
;
APEX2 (Bruker, 2009)
;
_computing_data_reduction
;
SAINT (Bruker, 2009)
;
_computing_molecular_graphics
;
SHELXTL (Sheldrick, 2008)
;
_computing_publication_material
;
SHELXTL (Sheldrick, 2008) and PLATON (Spek, 2009)
;
_computing_structure_refinement
;
SHELXL2013 (Sheldrick, 2015)
;
_computing_structure_solution
;
SHELXTL (Sheldrick, 2008)
;
_diffrn_ambient_temperature 294(2)
_diffrn_measured_fraction_theta_full 0.995
_diffrn_measured_fraction_theta_max 0.992
_diffrn_measurement_device_type
;
Bruker SMART APEXII DUO CCD area-detector diffractometer
;
_diffrn_measurement_method '\f and \w scans'
_diffrn_radiation_type MoK\a
_diffrn_radiation_wavelength 0.71073
_diffrn_reflns_av_R_equivalents 0.0267
_diffrn_reflns_limit_h_max 20
_diffrn_reflns_limit_h_min -20
_diffrn_reflns_limit_k_max 14
_diffrn_reflns_limit_k_min -15
_diffrn_reflns_limit_l_max 14
_diffrn_reflns_limit_l_min -16
_diffrn_reflns_number 20023
_diffrn_reflns_theta_full 25.242
_diffrn_reflns_theta_max 30.136
_diffrn_reflns_theta_min 1.477
_exptl_absorpt_coefficient_mu 1.791
_exptl_absorpt_correction_type multi-scan
_exptl_absorpt_process_details
;
(<i>SADABS</i>; Bruker, 2009)
;
_exptl_crystal_colour colourless
_exptl_crystal_density_diffrn 1.607
_exptl_crystal_description block
_exptl_crystal_F_000 856
_exptl_crystal_size_max 0.243
_exptl_crystal_size_mid 0.196
_exptl_crystal_size_min 0.195
_refine_diff_density_max 1.236
_refine_diff_density_min -1.005
_refine_ls_extinction_method none
_refine_ls_goodness_of_fit_ref 1.019
_refine_ls_hydrogen_treatment constr
_refine_ls_matrix_type full
_refine_ls_number_parameters 226
_refine_ls_number_reflns 5265
_refine_ls_number_restraints 0
_refine_ls_restrained_S_all 1.019
_refine_ls_R_factor_all 0.0514
_refine_ls_R_factor_gt 0.0343
_refine_ls_shift/su_max 0.001
_refine_ls_shift/su_mean 0.000
_refine_ls_structure_factor_coef Fsqd
_refine_ls_weighting_details
;
 w=1/[\s^2^(Fo^2^)+(0.0437P)^2^+1.0689P]
 where P=(Fo^2^+2Fc^2^)/3
;
_refine_ls_weighting_scheme calc
_refine_ls_wR_factor_gt 0.0862
_refine_ls_wR_factor_ref 0.0972
_reflns_number_gt 3933
_reflns_number_total 5265
_reflns_threshold_expression 'I > 2\s(I)'
_cod_data_source_file xu5939sup1.cif
_cod_data_source_block II
_cod_database_code 2242637
_shelx_space_group_comment
;
The symmetry employed for this shelxl refinement is uniquely defined
by the following loop, which should always be used as a source of
symmetry information in preference to the above space-group names.
They are only intended as comments.
;
_shelx_estimated_absorpt_t_min 0.670
_shelx_estimated_absorpt_t_max 0.721
_shelxl_version_number 20.13

loop_
_symmetry_equiv_pos_as_xyz
'x, y, z'
'-x, y+1/2, -z+1/2'
'-x, -y, -z'
'x, -y-1/2, z-1/2'

loop_
_atom_site_type_symbol
_atom_site_label
_atom_site_fract_x
_atom_site_fract_y
_atom_site_fract_z
_atom_site_U_iso_or_equiv
_atom_site_adp_type
_atom_site_calc_flag
_atom_site_occupancy
I I1 1.03943(2) -0.28858(2) 0.01034(2) 0.05842(9) Uani d 1
O O1 0.68177(19) 0.2750(2) 0.2834(2) 0.0690(6) Uani d 1
C C1 0.53340(19) 0.2882(2) 0.0026(2) 0.0475(6) Uani d 1
C C2 0.4848(3) 0.1961(3) 0.0395(4) 0.0655(8) Uani d 1
H H2A 0.5192 0.1489 0.1073 0.079 Uiso calc 1
C C3 0.3886(3) 0.1757(4) -0.0231(4) 0.0838(12) Uani d 1
H H3A 0.3576 0.1151 0.0024 0.101 Uiso calc 1
C C4 0.3360(3) 0.2463(5) -0.1264(4) 0.0885(13) Uani d 1
H H4A 0.2703 0.2319 -0.1682 0.106 Uiso calc 1
C C5 0.3790(2) 0.3341(4) -0.1658(3) 0.0730(10) Uani d 1
H H5A 0.3426 0.3797 -0.2341 0.088 Uiso calc 1
C C6 0.4803(2) 0.3584(3) -0.1039(2) 0.0533(7) Uani d 1
C C7 0.5266(2) 0.4483(3) -0.1403(3) 0.0582(7) Uani d 1
H H7A 0.4912 0.4942 -0.2089 0.070 Uiso calc 1
C C8 0.6245(2) 0.4731(2) -0.0782(3) 0.0505(6) Uani d 1
C C9 0.6722(3) 0.5656(3) -0.1165(3) 0.0675(9) Uani d 1
H H9A 0.6377 0.6104 -0.1863 0.081 Uiso calc 1
C C10 0.7668(3) 0.5895(3) -0.0534(4) 0.0730(10) Uani d 1
H H10A 0.7968 0.6499 -0.0806 0.088 Uiso calc 1
C C11 0.8204(2) 0.5236(3) 0.0532(3) 0.0653(8) Uani d 1
H H11A 0.8854 0.5415 0.0964 0.078 Uiso calc 1
C C12 0.7780(2) 0.4344(3) 0.0935(3) 0.0526(6) Uani d 1
H H12A 0.8143 0.3919 0.1643 0.063 Uiso calc 1
C C13 0.67851(19) 0.4049(2) 0.0287(2) 0.0439(5) Uani d 1
C C14 0.63246(19) 0.3133(2) 0.0679(2) 0.0424(5) Uani d 1
C C15 0.6865(2) 0.2445(3) 0.1837(2) 0.0473(6) Uani d 1
C C16 0.7450(2) 0.1432(3) 0.1768(2) 0.0502(6) Uani d 1
H H16A 0.7728 0.0975 0.2481 0.060 Uiso calc 1
C C17 0.76109(19) 0.1121(2) 0.0741(2) 0.0457(5) Uani d 1
H H17A 0.7285 0.1554 0.0023 0.055 Uiso calc 1
C C18 0.82431(18) 0.0175(2) 0.0624(2) 0.0444(5) Uani d 1
C C19 0.8844(2) -0.0486(3) 0.1638(2) 0.0561(7) Uani d 1
H H19A 0.8841 -0.0334 0.2430 0.067 Uiso calc 1
C C20 0.9439(2) -0.1355(3) 0.1484(2) 0.0569(7) Uani d 1
H H20A 0.9831 -0.1789 0.2168 0.068 Uiso calc 1
C C21 0.94538(19) -0.1584(2) 0.0315(2) 0.0465(5) Uani d 1
C C22 0.8867(2) -0.0951(3) -0.0709(2) 0.0513(6) Uani d 1
H H22A 0.8875 -0.1109 -0.1498 0.062 Uiso calc 1
C C23 0.82706(19) -0.0083(2) -0.0546(2) 0.0489(6) Uani d 1
H H23A 0.7876 0.0342 -0.1236 0.059 Uiso calc 1

loop_
_atom_site_aniso_label
_atom_site_aniso_U_11
_atom_site_aniso_U_22
_atom_site_aniso_U_33
_atom_site_aniso_U_12
_atom_site_aniso_U_13
_atom_site_aniso_U_23
I1 0.05287(12) 0.06107(14) 0.06002(13) 0.00369(8) 0.01901(9) 0.00257(8)
O1 0.0894(17) 0.0801(16) 0.0428(10) -0.0057(12) 0.0304(11) -0.0093(10)
C1 0.0471(14) 0.0522(15) 0.0459(13) -0.0077(11) 0.0204(11) -0.0153(11)
C2 0.0603(18) 0.074(2) 0.0660(19) -0.0226(16) 0.0275(15) -0.0128(16)
C3 0.068(2) 0.101(3) 0.090(3) -0.037(2) 0.037(2) -0.030(2)
C4 0.0470(18) 0.127(3) 0.088(3) -0.018(2) 0.0204(19) -0.051(3)
C5 0.0531(17) 0.096(3) 0.0617(18) 0.0072(18) 0.0110(15) -0.0286(19)
C6 0.0494(14) 0.0646(18) 0.0452(13) 0.0073(13) 0.0163(11) -0.0152(12)
C7 0.0687(18) 0.0591(17) 0.0446(13) 0.0168(14) 0.0182(13) -0.0025(12)
C8 0.0674(17) 0.0415(13) 0.0496(14) 0.0041(12) 0.0295(13) -0.0039(11)
C9 0.100(3) 0.0487(16) 0.0649(18) 0.0057(17) 0.0440(19) 0.0050(14)
C10 0.100(3) 0.0501(18) 0.089(2) -0.0145(18) 0.058(2) -0.0020(17)
C11 0.0657(18) 0.0601(19) 0.083(2) -0.0164(15) 0.0424(17) -0.0122(16)
C12 0.0502(14) 0.0524(16) 0.0600(15) -0.0081(12) 0.0256(13) -0.0083(12)
C13 0.0506(13) 0.0412(13) 0.0454(12) -0.0021(10) 0.0240(11) -0.0072(10)
C14 0.0457(13) 0.0436(13) 0.0407(12) -0.0047(10) 0.0191(10) -0.0079(9)
C15 0.0531(15) 0.0517(14) 0.0396(12) -0.0132(12) 0.0200(11) -0.0062(11)
C16 0.0557(15) 0.0527(15) 0.0376(12) -0.0062(12) 0.0114(11) 0.0043(11)
C17 0.0471(13) 0.0446(14) 0.0406(12) -0.0066(11) 0.0104(10) 0.0033(10)
C18 0.0463(13) 0.0460(13) 0.0374(11) -0.0068(11) 0.0111(10) 0.0013(10)
C19 0.0637(17) 0.0644(18) 0.0376(12) 0.0065(14) 0.0152(12) 0.0054(12)
C20 0.0579(16) 0.0666(18) 0.0395(12) 0.0079(14) 0.0099(11) 0.0105(12)
C21 0.0433(13) 0.0457(14) 0.0470(13) -0.0048(10) 0.0121(10) 0.0011(11)
C22 0.0599(16) 0.0530(15) 0.0380(12) -0.0036(12) 0.0141(11) -0.0001(11)
C23 0.0549(14) 0.0501(15) 0.0373(11) -0.0014(12) 0.0115(10) 0.0061(10)

loop_
_atom_type_symbol
_atom_type_description
_atom_type_scat_dispersion_real
_atom_type_scat_dispersion_imag
_atom_type_scat_source
C C 0.0033 0.0016 'International Tables Vol C Tables 4.2.6.8 and 6.1.1.4'
H H 0.0000 0.0000 'International Tables Vol C Tables 4.2.6.8 and 6.1.1.4'
O O 0.0106 0.0060 'International Tables Vol C Tables 4.2.6.8 and 6.1.1.4'
I I -0.4742 1.8119 'International Tables Vol C Tables 4.2.6.8 and 6.1.1.4'

loop_
_geom_angle_atom_site_label_1
_geom_angle_atom_site_label_2
_geom_angle_atom_site_label_3
_geom_angle
C14 C1 C2 122.0(3)
C14 C1 C6 119.0(2)
C2 C1 C6 119.0(3)
C3 C2 C1 120.9(4)
C3 C2 H2A 119.5
C1 C2 H2A 119.5
C2 C3 C4 120.0(4)
C2 C3 H3A 120.0
C4 C3 H3A 120.0
C5 C4 C3 121.4(3)
C5 C4 H4A 119.3
C3 C4 H4A 119.3
C4 C5 C6 120.8(4)
C4 C5 H5A 119.6
C6 C5 H5A 119.6
C7 C6 C1 119.5(3)
C7 C6 C5 122.5(3)
C1 C6 C5 117.9(3)
C6 C7 C8 122.3(3)
C6 C7 H7A 118.8
C8 C7 H7A 118.8
C7 C8 C9 122.2(3)
C7 C8 C13 119.1(3)
C9 C8 C13 118.8(3)
C10 C9 C8 121.1(3)
C10 C9 H9A 119.4
C8 C9 H9A 119.4
C9 C10 C11 120.6(3)
C9 C10 H10A 119.7
C11 C10 H10A 119.7
C12 C11 C10 120.5(3)
C12 C11 H11A 119.7
C10 C11 H11A 119.7
C11 C12 C13 120.9(3)
C11 C12 H12A 119.6
C13 C12 H12A 119.6
C14 C13 C8 119.5(2)
C14 C13 C12 122.3(3)
C8 C13 C12 118.2(2)
C13 C14 C1 120.6(2)
C13 C14 C15 120.3(2)
C1 C14 C15 119.0(2)
O1 C15 C16 120.7(3)
O1 C15 C14 119.5(3)
C16 C15 C14 119.7(2)
C17 C16 C15 123.8(2)
C17 C16 H16A 118.1
C15 C16 H16A 118.1
C16 C17 C18 127.0(2)
C16 C17 H17A 116.5
C18 C17 H17A 116.5
C23 C18 C19 117.5(3)
C23 C18 C17 119.2(2)
C19 C18 C17 123.3(2)
C20 C19 C18 121.2(3)
C20 C19 H19A 119.4
C18 C19 H19A 119.4
C19 C20 C21 119.9(3)
C19 C20 H20A 120.0
C21 C20 H20A 120.0
C20 C21 C22 120.5(3)
C20 C21 I1 119.5(2)
C22 C21 I1 120.1(2)
C23 C22 C21 119.1(2)
C23 C22 H22A 120.4
C21 C22 H22A 120.4
C22 C23 C18 121.8(2)
C22 C23 H23A 119.1
C18 C23 H23A 119.1

loop_
_geom_bond_atom_site_label_1
_geom_bond_atom_site_label_2
_geom_bond_distance
I1 C21 2.100(3)
O1 C15 1.226(3)
C1 C14 1.411(3)
C1 C2 1.416(4)
C1 C6 1.431(4)
C2 C3 1.361(5)
C2 H2A 0.9300
C3 C4 1.409(7)
C3 H3A 0.9300
C4 C5 1.344(7)
C4 H4A 0.9300
C5 C6 1.432(4)
C5 H5A 0.9300
C6 C7 1.374(5)
C7 C8 1.391(4)
C7 H7A 0.9300
C8 C9 1.419(4)
C8 C13 1.426(4)
C9 C10 1.349(5)
C9 H9A 0.9300
C10 C11 1.407(5)
C10 H10A 0.9300
C11 C12 1.356(4)
C11 H11A 0.9300
C12 C13 1.427(4)
C12 H12A 0.9300
C13 C14 1.402(4)
C14 C15 1.499(4)
C15 C16 1.455(4)
C16 C17 1.336(4)
C16 H16A 0.9300
C17 C18 1.460(4)
C17 H17A 0.9300
C18 C23 1.393(4)
C18 C19 1.398(4)
C19 C20 1.373(4)
C19 H19A 0.9300
C20 C21 1.379(4)
C20 H20A 0.9300
C21 C22 1.383(4)
C22 C23 1.379(4)
C22 H22A 0.9300
C23 H23A 0.9300

loop_
_geom_hbond_atom_site_label_D
_geom_hbond_atom_site_label_H
_geom_hbond_atom_site_label_A
_geom_hbond_site_symmetry_A
_geom_hbond_distance_DH
_geom_hbond_distance_HA
_geom_hbond_distance_DA
_geom_hbond_angle_DHA
_geom_hbond_publ_flag
C17 H17A O1 4_565 0.93 2.49 3.369(3) 158 yes

loop_
_geom_torsion_atom_site_label_1
_geom_torsion_atom_site_label_2
_geom_torsion_atom_site_label_3
_geom_torsion_atom_site_label_4
_geom_torsion
C14 C1 C2 C3 178.3(3)
C6 C1 C2 C3 -1.5(4)
C1 C2 C3 C4 0.3(6)
C2 C3 C4 C5 0.4(6)
C3 C4 C5 C6 0.3(6)
C14 C1 C6 C7 0.0(4)
C2 C1 C6 C7 179.8(3)
C14 C1 C6 C5 -177.7(2)
C2 C1 C6 C5 2.1(4)
C4 C5 C6 C7 -179.1(3)
C4 C5 C6 C1 -1.5(5)
C1 C6 C7 C8 1.0(4)
C5 C6 C7 C8 178.6(3)
C6 C7 C8 C9 179.6(3)
C6 C7 C8 C13 -1.4(4)
C7 C8 C9 C10 178.7(3)
C13 C8 C9 C10 -0.2(4)
C8 C9 C10 C11 -0.6(5)
C9 C10 C11 C12 0.6(5)
C10 C11 C12 C13 0.3(5)
C7 C8 C13 C14 1.0(4)
C9 C8 C13 C14 180.0(2)
C7 C8 C13 C12 -177.9(2)
C9 C8 C13 C12 1.1(4)
C11 C12 C13 C14 -180.0(3)
C11 C12 C13 C8 -1.1(4)
C8 C13 C14 C1 0.0(4)
C12 C13 C14 C1 178.8(2)
C8 C13 C14 C15 -176.9(2)
C12 C13 C14 C15 1.9(4)
C2 C1 C14 C13 179.8(3)
C6 C1 C14 C13 -0.4(4)
C2 C1 C14 C15 -3.3(4)
C6 C1 C14 C15 176.5(2)
C13 C14 C15 O1 93.4(3)
C1 C14 C15 O1 -83.5(3)
C13 C14 C15 C16 -85.8(3)
C1 C14 C15 C16 97.3(3)
O1 C15 C16 C17 -173.2(3)
C14 C15 C16 C17 6.0(4)
C15 C16 C17 C18 175.2(2)
C16 C17 C18 C23 175.4(3)
C16 C17 C18 C19 -5.7(4)
C23 C18 C19 C20 0.0(4)
C17 C18 C19 C20 -178.9(3)
C18 C19 C20 C21 0.4(5)
C19 C20 C21 C22 -0.6(4)
C19 C20 C21 I1 178.4(2)
C20 C21 C22 C23 0.4(4)
I1 C21 C22 C23 -178.6(2)
C21 C22 C23 C18 0.1(4)
C19 C18 C23 C22 -0.2(4)
C17 C18 C23 C22 178.7(2)

_cod_database_fobs_code 2242637
